data_4111310
loop_
_publ_author_name
'Hiroyuki Kusama'
'Yuji Onizawa'
'Nobuharu Iwasawa'

_publ_section_title
;
 W(CO)5(L)-Catalyzed Tandem Intramolecular Cyclopropanation/Cope
 Rearrangement for the Stereoselective Construction of
 Bicyclo[5.3.0]decane Framework
;
_journal_name_full 'Journal of the American Chemical Society'
_journal_page_first 16500
_journal_page_last 16501
_journal_paper_doi 10.1021/ja0671924
_journal_volume 128
_journal_year 2006
_chemical_formula_moiety 'C33 H46 O5 Si'
_chemical_formula_sum 'C33 H46 O5 Si'
_chemical_formula_weight 550.79
_chemical_name_systematic
; 
 ? 
;
_space_group_IT_number 14
_symmetry_cell_setting monoclinic
_symmetry_space_group_name_Hall '-P 2yn'
_symmetry_space_group_name_H-M 'P 1 21/n 1'
_atom_sites_solution_hydrogens geom
_atom_sites_solution_primary direct
_atom_sites_solution_secondary difmap
_audit_creation_method SHELXL-97
_cell_angle_alpha 90.00
_cell_angle_beta 93.758(13)
_cell_angle_gamma 90.00
_cell_formula_units_Z 4
_cell_length_a 8.972(2)
_cell_length_b 16.972(5)
_cell_length_c 19.938(7)
_cell_measurement_temperature 173(2)
_cell_volume 3029.5(15)
_computing_cell_refinement 'Rapid Scale, Rigaku'
_computing_data_collection 'Rapid Auto, Rigaku'
_computing_data_reduction 'Rapid Scale, Rigaku'
_computing_structure_refinement 'SHELXL-97 (Sheldrick, 1997)'
_computing_structure_solution 'SHELXS-97 (Sheldrick, 1990)'
_diffrn_ambient_temperature 173(2)
_diffrn_detector_area_resol_mean 10.0
_diffrn_measured_fraction_theta_full 0.970
_diffrn_measured_fraction_theta_max 0.970
_diffrn_measurement_device_type 'Rigaku R-AXIS RAPID'
_diffrn_measurement_method \w-scan
_diffrn_radiation_monochromator graphite
_diffrn_radiation_source 'Rigaku UX-18'
_diffrn_radiation_type MoK\a
_diffrn_radiation_wavelength 0.71075
_diffrn_reflns_av_R_equivalents 0.0378
_diffrn_reflns_av_sigmaI/netI 0.0387
_diffrn_reflns_limit_h_max 11
_diffrn_reflns_limit_h_min -11
_diffrn_reflns_limit_k_max 21
_diffrn_reflns_limit_k_min -18
_diffrn_reflns_limit_l_max 25
_diffrn_reflns_limit_l_min -25
_diffrn_reflns_number 25612
_diffrn_reflns_theta_full 27.48
_diffrn_reflns_theta_max 27.48
_diffrn_reflns_theta_min 3.16
_exptl_absorpt_coefficient_mu 0.116
_exptl_absorpt_correction_T_max 0.9604
_exptl_absorpt_correction_T_min 0.9415
_exptl_absorpt_correction_type multi-scan
_exptl_absorpt_process_details 'ABSCOR, Rigaku'
_exptl_crystal_colour transparent
_exptl_crystal_density_diffrn 1.208
_exptl_crystal_description block
_exptl_crystal_F_000 1192
_exptl_crystal_size_max 0.60
_exptl_crystal_size_mid 0.45
_exptl_crystal_size_min 0.35
_refine_diff_density_max 0.988
_refine_diff_density_min -0.500
_refine_diff_density_rms 0.052
_refine_ls_extinction_method none
_refine_ls_goodness_of_fit_ref 1.039
_refine_ls_hydrogen_treatment constr
_refine_ls_matrix_type full
_refine_ls_number_parameters 361
_refine_ls_number_reflns 6724
_refine_ls_number_restraints 0
_refine_ls_restrained_S_all 1.039
_refine_ls_R_factor_all 0.0684
_refine_ls_R_factor_gt 0.0556
_refine_ls_shift/su_max 0.000
_refine_ls_shift/su_mean 0.000
_refine_ls_structure_factor_coef Fsqd
_refine_ls_weighting_details 'calc w=1/[\s^2^(Fo^2^)+(0.0492P)^2^+2.7536P] where P=(Fo^2^+2Fc^2^)/3'
_refine_ls_weighting_scheme calc
_refine_ls_wR_factor_gt 0.1310
_refine_ls_wR_factor_ref 0.1364
_reflns_number_gt 5399
_reflns_number_total 6724
_reflns_threshold_expression >2sigma(I)
_cod_data_source_file ja0671924si20061120_012003.cif
_cod_data_source_block onizawa6
_cod_original_cell_volume 3029.4(17)
_cod_database_code 4111310

loop_
_symmetry_equiv_pos_as_xyz
'x, y, z'
'-x+1/2, y+1/2, -z+1/2'
'-x, -y, -z'
'x-1/2, -y-1/2, z-1/2'

loop_
_atom_site_label
_atom_site_type_symbol
_atom_site_fract_x
_atom_site_fract_y
_atom_site_fract_z
_atom_site_U_iso_or_equiv
_atom_site_adp_type
_atom_site_occupancy
_atom_site_symmetry_multiplicity
_atom_site_calc_flag
_atom_site_refinement_flags
Si1 Si 0.81694(6) 0.42522(3) 0.14196(3) 0.02330(13) Uani 1 1 d .
O1 O 0.78458(14) 0.47741(8) 0.21090(6) 0.0245(3) Uani 1 1 d .
O2 O 0.71272(17) 0.66006(9) 0.21035(8) 0.0378(4) Uani 1 1 d .
O3 O 0.55701(14) 0.58809(9) 0.26899(8) 0.0341(3) Uani 1 1 d .
O4 O 1.06249(15) 0.58573(8) 0.27786(8) 0.0329(3) Uani 1 1 d .
O5 O 0.96699(15) 0.70322(8) 0.30273(8) 0.0318(3) Uani 1 1 d .
C1 C 0.75099(19) 0.44855(11) 0.27316(9) 0.0220(4) Uani 1 1 d .
C2 C 0.81591(19) 0.50223(11) 0.32835(9) 0.0219(4) Uani 1 1 d .
H1 H 0.9246 0.4890 0.3342 0.026 Uiso 1 1 calc R
C3 C 0.80784(19) 0.59295(11) 0.31198(9) 0.0224(4) Uani 1 1 d .
C4 C 0.7646(2) 0.62924(12) 0.37766(10) 0.0277(4) Uani 1 1 d .
H2 H 0.7594 0.6844 0.3855 0.033 Uiso 1 1 calc R
C5 C 0.7347(2) 0.57482(12) 0.42288(10) 0.0282(4) Uani 1 1 d .
H3 H 0.7032 0.5866 0.4663 0.034 Uiso 1 1 calc R
C6 C 0.75575(19) 0.49528(11) 0.39835(9) 0.0234(4) Uani 1 1 d .
C7 C 0.7344(2) 0.42821(12) 0.43165(10) 0.0258(4) Uani 1 1 d .
C8 C 0.6778(2) 0.42454(13) 0.50090(10) 0.0335(5) Uani 1 1 d .
H4 H 0.5806 0.3968 0.4991 0.040 Uiso 1 1 calc R
H5 H 0.6625 0.4786 0.5178 0.040 Uiso 1 1 calc R
C9 C 0.7914(3) 0.38062(15) 0.54889(11) 0.0437(6) Uani 1 1 d .
H6 H 0.8730 0.4172 0.5637 0.052 Uiso 1 1 calc R
H7 H 0.7413 0.3637 0.5893 0.052 Uiso 1 1 calc R
C10 C 0.8583(3) 0.30839(15) 0.51612(12) 0.0439(6) Uani 1 1 d .
H8 H 0.8640 0.2643 0.5487 0.053 Uiso 1 1 calc R
H9 H 0.9611 0.3208 0.5042 0.053 Uiso 1 1 calc R
C11 C 0.7651(3) 0.28284(13) 0.45282(11) 0.0364(5) Uani 1 1 d .
H10 H 0.6624 0.2700 0.4645 0.044 Uiso 1 1 calc R
H11 H 0.8094 0.2349 0.4339 0.044 Uiso 1 1 calc R
C12 C 0.7601(2) 0.34906(11) 0.40014(10) 0.0266(4) Uani 1 1 d .
H12 H 0.8608 0.3510 0.3815 0.032 Uiso 1 1 calc R
C13 C 0.6448(2) 0.33379(11) 0.33997(10) 0.0257(4) Uani 1 1 d .
H13 H 0.6547 0.2770 0.3278 0.031 Uiso 1 1 calc R
C14 C 0.6793(2) 0.38043(11) 0.27861(9) 0.0241(4) Uani 1 1 d .
H14 H 0.6442 0.3575 0.2371 0.029 Uiso 1 1 calc R
C15 C 0.9090(2) 0.49616(13) 0.08517(10) 0.0326(4) Uani 1 1 d .
H15 H 0.9247 0.4670 0.0426 0.039 Uiso 1 1 calc R
C16 C 0.8102(3) 0.56699(15) 0.06565(14) 0.0525(7) Uani 1 1 d .
H16A H 0.7922 0.5977 0.1060 0.079 Uiso 1 1 calc R
H16B H 0.7147 0.5485 0.0447 0.079 Uiso 1 1 calc R
H16C H 0.8604 0.6002 0.0338 0.079 Uiso 1 1 calc R
C17 C 1.0642(3) 0.52382(17) 0.11321(13) 0.0494(6) Uani 1 1 d .
H17A H 1.1051 0.5612 0.0818 0.074 Uiso 1 1 calc R
H17B H 1.1309 0.4783 0.1190 0.074 Uiso 1 1 calc R
H17C H 1.0552 0.5496 0.1568 0.074 Uiso 1 1 calc R
C18 C 0.6349(2) 0.38662(13) 0.10013(10) 0.0313(4) Uani 1 1 d .
H16 H 0.6187 0.3334 0.1198 0.038 Uiso 1 1 calc R
C19 C 0.4977(2) 0.43601(15) 0.11435(12) 0.0422(5) Uani 1 1 d .
H19A H 0.5070 0.4885 0.0946 0.063 Uiso 1 1 calc R
H19B H 0.4908 0.4409 0.1630 0.063 Uiso 1 1 calc R
H19C H 0.4076 0.4102 0.0945 0.063 Uiso 1 1 calc R
C20 C 0.6412(3) 0.37451(17) 0.02394(12) 0.0470(6) Uani 1 1 d .
H20A H 0.5500 0.3479 0.0062 0.071 Uiso 1 1 calc R
H20B H 0.7283 0.3421 0.0151 0.071 Uiso 1 1 calc R
H20C H 0.6494 0.4258 0.0019 0.071 Uiso 1 1 calc R
C21 C 0.9398(2) 0.33824(12) 0.16614(10) 0.0299(4) Uani 1 1 d .
H17 H 0.8729 0.2974 0.1842 0.036 Uiso 1 1 calc R
C22 C 1.0093(3) 0.30069(15) 0.10546(12) 0.0437(6) Uani 1 1 d .
H22A H 1.0812 0.3374 0.0876 0.066 Uiso 1 1 calc R
H22B H 0.9305 0.2888 0.0705 0.066 Uiso 1 1 calc R
H22C H 1.0607 0.2519 0.1195 0.066 Uiso 1 1 calc R
C23 C 1.0603(3) 0.35574(16) 0.22240(12) 0.0439(6) Uani 1 1 d .
H23A H 1.1117 0.3068 0.2359 0.066 Uiso 1 1 calc R
H23B H 1.0135 0.3784 0.2611 0.066 Uiso 1 1 calc R
H23C H 1.1326 0.3933 0.2061 0.066 Uiso 1 1 calc R
C24 C 0.6908(2) 0.61745(11) 0.25643(10) 0.0257(4) Uani 1 1 d .
C25 C 0.4345(2) 0.61216(16) 0.22260(15) 0.0496(6) Uani 1 1 d .
H25A H 0.4247 0.6697 0.2235 0.074 Uiso 1 1 calc R
H25B H 0.3416 0.5880 0.2358 0.074 Uiso 1 1 calc R
H25C H 0.4541 0.5951 0.1770 0.074 Uiso 1 1 calc R
C26 C 0.9601(2) 0.62507(11) 0.29417(9) 0.0234(4) Uani 1 1 d .
C27 C 1.1090(2) 0.73867(13) 0.29068(12) 0.0334(5) Uani 1 1 d .
H27A H 1.1873 0.7153 0.3210 0.050 Uiso 1 1 calc R
H27B H 1.1042 0.7955 0.2989 0.050 Uiso 1 1 calc R
H27C H 1.1321 0.7293 0.2440 0.050 Uiso 1 1 calc R
C28 C 0.4837(2) 0.34536(13) 0.35861(10) 0.0322(5) Uani 1 1 d .
C29 C 0.4120(2) 0.41779(15) 0.34871(11) 0.0381(5) Uani 1 1 d .
H42 H 0.4639 0.4597 0.3289 0.046 Uiso 1 1 calc R
C30 C 0.2672(3) 0.4306(2) 0.36691(13) 0.0561(8) Uani 1 1 d .
H43 H 0.2209 0.4803 0.3586 0.067 Uiso 1 1 calc R
C31 C 0.1933(3) 0.3733(3) 0.39593(14) 0.0678(10) Uani 1 1 d .
H44 H 0.0964 0.3834 0.4105 0.081 Uiso 1 1 calc R
C32 C 0.2549(3) 0.3000(2) 0.40516(13) 0.0694(10) Uani 1 1 d .
H45 H 0.1988 0.2591 0.4242 0.083 Uiso 1 1 calc R
C33 C 0.4046(3) 0.28431(18) 0.38613(12) 0.0536(7) Uani 1 1 d .
H46 H 0.4480 0.2335 0.3923 0.064 Uiso 1 1 calc R

loop_
_atom_site_aniso_label
_atom_site_aniso_U_11
_atom_site_aniso_U_22
_atom_site_aniso_U_33
_atom_site_aniso_U_23
_atom_site_aniso_U_13
_atom_site_aniso_U_12
Si1 0.0261(3) 0.0243(3) 0.0199(3) 0.00111(19) 0.00515(18) 0.00109(19)
O1 0.0313(7) 0.0230(7) 0.0200(7) 0.0024(5) 0.0073(5) -0.0006(5)
O2 0.0414(8) 0.0326(8) 0.0385(9) 0.0119(7) -0.0047(6) -0.0045(6)
O3 0.0217(7) 0.0357(8) 0.0450(9) 0.0027(7) 0.0025(6) 0.0007(5)
O4 0.0269(7) 0.0304(8) 0.0425(9) -0.0008(6) 0.0102(6) -0.0012(6)
O5 0.0275(7) 0.0222(7) 0.0461(9) 0.0001(6) 0.0066(6) -0.0055(5)
C1 0.0232(8) 0.0228(9) 0.0205(9) 0.0011(7) 0.0066(6) 0.0028(6)
C2 0.0224(8) 0.0204(9) 0.0232(9) 0.0017(7) 0.0042(6) 0.0001(6)
C3 0.0237(8) 0.0206(9) 0.0233(9) 0.0005(7) 0.0052(7) -0.0002(6)
C4 0.0321(10) 0.0222(10) 0.0294(10) -0.0042(8) 0.0071(7) 0.0006(7)
C5 0.0305(10) 0.0302(11) 0.0246(10) -0.0018(8) 0.0070(7) 0.0000(8)
C6 0.0240(9) 0.0266(10) 0.0196(9) 0.0003(7) 0.0020(6) -0.0016(7)
C7 0.0264(9) 0.0279(10) 0.0230(10) 0.0028(7) 0.0008(7) -0.0023(7)
C8 0.0388(11) 0.0363(12) 0.0258(11) 0.0038(8) 0.0057(8) -0.0024(9)
C9 0.0565(14) 0.0470(14) 0.0270(12) 0.0097(10) -0.0016(10) -0.0010(11)
C10 0.0444(13) 0.0517(15) 0.0353(13) 0.0175(11) 0.0008(9) 0.0057(10)
C11 0.0467(12) 0.0282(11) 0.0347(12) 0.0092(9) 0.0062(9) 0.0039(9)
C12 0.0293(9) 0.0247(10) 0.0264(10) 0.0055(7) 0.0059(7) 0.0014(7)
C13 0.0355(10) 0.0189(9) 0.0235(10) -0.0005(7) 0.0091(7) -0.0023(7)
C14 0.0270(9) 0.0256(10) 0.0205(9) -0.0019(7) 0.0070(7) -0.0001(7)
C15 0.0441(11) 0.0319(11) 0.0231(10) 0.0013(8) 0.0116(8) -0.0033(8)
C16 0.0784(18) 0.0369(14) 0.0445(15) 0.0161(11) 0.0221(13) 0.0075(12)
C17 0.0545(15) 0.0576(16) 0.0377(14) -0.0008(11) 0.0149(11) -0.0241(12)
C18 0.0307(10) 0.0341(11) 0.0289(11) -0.0008(8) 0.0013(8) 0.0003(8)
C19 0.0328(11) 0.0510(15) 0.0423(13) 0.0029(10) -0.0006(9) 0.0077(10)
C20 0.0454(13) 0.0611(17) 0.0336(13) -0.0112(11) -0.0046(10) -0.0016(11)
C21 0.0313(10) 0.0299(11) 0.0292(11) 0.0006(8) 0.0058(8) 0.0061(8)
C22 0.0458(13) 0.0458(14) 0.0404(14) -0.0064(10) 0.0094(10) 0.0152(10)
C23 0.0377(12) 0.0554(16) 0.0379(13) -0.0020(11) -0.0025(9) 0.0169(10)
C24 0.0263(9) 0.0183(9) 0.0325(11) -0.0008(7) 0.0022(7) 0.0012(7)
C25 0.0275(11) 0.0481(15) 0.0714(18) -0.0029(13) -0.0104(11) 0.0077(10)
C26 0.0251(9) 0.0243(9) 0.0209(9) 0.0024(7) 0.0015(7) -0.0017(7)
C27 0.0264(10) 0.0311(11) 0.0424(12) 0.0074(9) 0.0004(8) -0.0087(8)
C28 0.0332(10) 0.0465(13) 0.0173(9) -0.0048(8) 0.0056(7) -0.0166(9)
C29 0.0280(10) 0.0530(14) 0.0332(12) -0.0163(10) 0.0026(8) -0.0007(9)
C30 0.0313(12) 0.100(2) 0.0367(14) -0.0158(14) 0.0028(10) 0.0017(13)
C31 0.0387(14) 0.128(3) 0.0367(16) 0.0089(17) -0.0007(11) -0.0051(16)
C32 0.0566(17) 0.119(3) 0.0336(15) 0.0183(16) 0.0066(12) -0.0492(19)
C33 0.0555(15) 0.0732(19) 0.0313(13) 0.0148(12) -0.0034(10) -0.0353(13)

loop_
_atom_type_symbol
_atom_type_description
_atom_type_scat_dispersion_real
_atom_type_scat_dispersion_imag
_atom_type_scat_source
C C 0.0033 0.0016 'International Tables Vol C Tables 4.2.6.8 and 6.1.1.4'
H H 0.0000 0.0000 'International Tables Vol C Tables 4.2.6.8 and 6.1.1.4'
O O 0.0106 0.0060 'International Tables Vol C Tables 4.2.6.8 and 6.1.1.4'
Si Si 0.0817 0.0704 'International Tables Vol C Tables 4.2.6.8 and 6.1.1.4'

loop_
_geom_angle_atom_site_label_1
_geom_angle_atom_site_label_2
_geom_angle_atom_site_label_3
_geom_angle
O1 Si1 C15 105.19(9)
O1 Si1 C21 109.49(8)
C15 Si1 C21 112.51(10)
O1 Si1 C18 110.60(8)
C15 Si1 C18 110.80(10)
C21 Si1 C18 108.25(10)
C1 O1 Si1 127.39(12)
C24 O3 C25 115.35(18)
C26 O5 C27 115.21(16)
C14 C1 O1 120.98(16)
C14 C1 C2 128.89(17)
O1 C1 C2 110.01(15)
C1 C2 C6 118.24(15)
C1 C2 C3 115.28(15)
C6 C2 C3 104.46(14)
C1 C2 H1 106.0
C6 C2 H1 106.0
C3 C2 H1 106.0
C4 C3 C24 108.11(15)
C4 C3 C26 109.70(15)
C24 C3 C26 108.34(15)
C4 C3 C2 103.20(15)
C24 C3 C2 115.78(15)
C26 C3 C2 111.46(14)
C5 C4 C3 112.13(17)
C5 C4 H2 123.9
C3 C4 H2 123.9
C4 C5 C6 112.38(18)
C4 C5 H3 123.8
C6 C5 H3 123.8
C7 C6 C5 126.70(18)
C7 C6 C2 125.98(17)
C5 C6 C2 107.23(16)
C6 C7 C8 123.98(19)
C6 C7 C12 121.38(18)
C8 C7 C12 114.59(17)
C7 C8 C9 109.88(18)
C7 C8 H4 109.7
C9 C8 H4 109.7
C7 C8 H5 109.7
C9 C8 H5 109.7
H4 C8 H5 108.2
C10 C9 C8 112.56(19)
C10 C9 H6 109.1
C8 C9 H6 109.1
C10 C9 H7 109.1
C8 C9 H7 109.1
H6 C9 H7 107.8
C9 C10 C11 111.80(19)
C9 C10 H8 109.3
C11 C10 H8 109.3
C9 C10 H9 109.3
C11 C10 H9 109.3
H8 C10 H9 107.9
C10 C11 C12 110.28(18)
C10 C11 H10 109.6
C12 C11 H10 109.6
C10 C11 H11 109.6
C12 C11 H11 109.6
H10 C11 H11 108.1
C7 C12 C11 111.42(17)
C7 C12 C13 111.02(15)
C11 C12 C13 113.21(16)
C7 C12 H12 106.9
C11 C12 H12 106.9
C13 C12 H12 106.9
C14 C13 C28 112.19(16)
C14 C13 C12 112.20(15)
C28 C13 C12 112.52(15)
C14 C13 H13 106.5
C28 C13 H13 106.5
C12 C13 H13 106.5
C1 C14 C13 130.46(17)
C1 C14 H14 114.8
C13 C14 H14 114.8
C16 C15 C17 110.4(2)
C16 C15 Si1 112.76(15)
C17 C15 Si1 113.52(16)
C16 C15 H15 106.6
C17 C15 H15 106.6
Si1 C15 H15 106.6
C15 C16 H16A 109.5
C15 C16 H16B 109.5
H16A C16 H16B 109.5
C15 C16 H16C 109.5
H16A C16 H16C 109.5
H16B C16 H16C 109.5
C15 C17 H17A 109.5
C15 C17 H17B 109.5
H17A C17 H17B 109.5
C15 C17 H17C 109.5
H17A C17 H17C 109.5
H17B C17 H17C 109.5
C19 C18 C20 109.76(18)
C19 C18 Si1 114.08(15)
C20 C18 Si1 113.17(15)
C19 C18 H16 106.4
C20 C18 H16 106.4
Si1 C18 H16 106.4
C18 C19 H19A 109.5
C18 C19 H19B 109.5
H19A C19 H19B 109.5
C18 C19 H19C 109.5
H19A C19 H19C 109.5
H19B C19 H19C 109.5
C18 C20 H20A 109.5
C18 C20 H20B 109.5
H20A C20 H20B 109.5
C18 C20 H20C 109.5
H20A C20 H20C 109.5
H20B C20 H20C 109.5
C23 C21 C22 110.67(18)
C23 C21 Si1 114.02(15)
C22 C21 Si1 112.60(15)
C23 C21 H17 106.3
C22 C21 H17 106.3
Si1 C21 H17 106.3
C21 C22 H22A 109.5
C21 C22 H22B 109.5
H22A C22 H22B 109.5
C21 C22 H22C 109.5
H22A C22 H22C 109.5
H22B C22 H22C 109.5
C21 C23 H23A 109.5
C21 C23 H23B 109.5
H23A C23 H23B 109.5
C21 C23 H23C 109.5
H23A C23 H23C 109.5
H23B C23 H23C 109.5
O2 C24 O3 124.32(18)
O2 C24 C3 125.43(17)
O3 C24 C3 110.14(16)
O3 C25 H25A 109.5
O3 C25 H25B 109.5
H25A C25 H25B 109.5
O3 C25 H25C 109.5
H25A C25 H25C 109.5
H25B C25 H25C 109.5
O4 C26 O5 123.85(17)
O4 C26 C3 125.13(17)
O5 C26 C3 110.93(15)
O5 C27 H27A 109.5
O5 C27 H27B 109.5
H27A C27 H27B 109.5
O5 C27 H27C 109.5
H27A C27 H27C 109.5
H27B C27 H27C 109.5
C33 C28 C29 118.1(2)
C33 C28 C13 121.1(2)
C29 C28 C13 120.88(18)
C30 C29 C28 122.1(2)
C30 C29 H42 119.0
C28 C29 H42 119.0
C31 C30 C29 120.1(3)
C31 C30 H43 120.0
C29 C30 H43 120.0
C30 C31 C32 121.0(3)
C30 C31 H44 119.5
C32 C31 H44 119.5
C31 C32 C33 120.4(3)
C31 C32 H45 119.8
C33 C32 H45 119.8
C28 C33 C32 118.3(3)
C28 C33 H46 120.8
C32 C33 H46 120.8

loop_
_geom_bond_atom_site_label_1
_geom_bond_atom_site_label_2
_geom_bond_distance
Si1 O1 1.6764(15)
Si1 C15 1.880(2)
Si1 C21 1.886(2)
Si1 C18 1.901(2)
O1 C1 1.386(2)
O2 C24 1.196(2)
O3 C24 1.338(2)
O3 C25 1.448(3)
O4 C26 1.198(2)
O5 C26 1.338(2)
O5 C27 1.444(2)
C1 C14 1.331(3)
C1 C2 1.515(3)
C2 C6 1.533(3)
C2 C3 1.575(3)
C2 H1 1.0000
C3 C4 1.520(3)
C3 C24 1.533(3)
C3 C26 1.534(2)
C4 C5 1.330(3)
C4 H2 0.9500
C5 C6 1.452(3)
C5 H3 0.9500
C6 C7 1.338(3)
C7 C8 1.503(3)
C7 C12 1.507(3)
C8 C9 1.544(3)
C8 H4 0.9900
C8 H5 0.9900
C9 C10 1.530(4)
C9 H6 0.9900
C9 H7 0.9900
C10 C11 1.530(3)
C10 H8 0.9900
C10 H9 0.9900
C11 C12 1.537(3)
C11 H10 0.9900
C11 H11 0.9900
C12 C13 1.553(3)
C12 H12 1.0000
C13 C14 1.506(3)
C13 C28 1.529(3)
C13 H13 1.0000
C14 H14 0.9500
C15 C16 1.529(3)
C15 C17 1.539(3)
C15 H15 1.0000
C16 H16A 0.9800
C16 H16B 0.9800
C16 H16C 0.9800
C17 H17A 0.9800
C17 H17B 0.9800
C17 H17C 0.9800
C18 C19 1.531(3)
C18 C20 1.538(3)
C18 H16 1.0000
C19 H19A 0.9800
C19 H19B 0.9800
C19 H19C 0.9800
C20 H20A 0.9800
C20 H20B 0.9800
C20 H20C 0.9800
C21 C23 1.535(3)
C21 C22 1.536(3)
C21 H17 1.0000
C22 H22A 0.9800
C22 H22B 0.9800
C22 H22C 0.9800
C23 H23A 0.9800
C23 H23B 0.9800
C23 H23C 0.9800
C25 H25A 0.9800
C25 H25B 0.9800
C25 H25C 0.9800
C27 H27A 0.9800
C27 H27B 0.9800
C27 H27C 0.9800
C28 C33 1.389(3)
C28 C29 1.395(3)
C29 C30 1.388(3)
C29 H42 0.9500
C30 C31 1.330(5)
C30 H43 0.9500
C31 C32 1.369(5)
C31 H44 0.9500
C32 C33 1.444(4)
C32 H45 0.9500
C33 H46 0.9500

loop_
_geom_torsion_atom_site_label_1
_geom_torsion_atom_site_label_2
_geom_torsion_atom_site_label_3
_geom_torsion_atom_site_label_4
_geom_torsion
C15 Si1 O1 C1 -163.81(14)
C21 Si1 O1 C1 -42.69(16)
C18 Si1 O1 C1 76.51(15)
Si1 O1 C1 C14 -29.3(2)
Si1 O1 C1 C2 147.02(12)
C14 C1 C2 C6 -21.3(3)
O1 C1 C2 C6 162.76(14)
C14 C1 C2 C3 -145.84(19)
O1 C1 C2 C3 38.2(2)
C1 C2 C3 C4 138.93(15)
C6 C2 C3 C4 7.47(17)
C1 C2 C3 C24 21.0(2)
C6 C2 C3 C24 -110.43(17)
C1 C2 C3 C26 -103.40(17)
C6 C2 C3 C26 125.13(15)
C24 C3 C4 C5 117.17(18)
C26 C3 C4 C5 -124.88(18)
C2 C3 C4 C5 -6.0(2)
C3 C4 C5 C6 1.8(2)
C4 C5 C6 C7 -179.75(19)
C4 C5 C6 C2 3.4(2)
C1 C2 C6 C7 46.6(3)
C3 C2 C6 C7 176.34(17)
C1 C2 C6 C5 -136.55(16)
C3 C2 C6 C5 -6.83(18)
C5 C6 C7 C8 2.5(3)
C2 C6 C7 C8 178.77(17)
C5 C6 C7 C12 179.84(17)
C2 C6 C7 C12 -3.9(3)
C6 C7 C8 C9 -122.4(2)
C12 C7 C8 C9 60.1(2)
C7 C8 C9 C10 -41.0(3)
C8 C9 C10 C11 -17.1(3)
C9 C10 C11 C12 61.3(3)
C6 C7 C12 C11 166.36(18)
C8 C7 C12 C11 -16.1(2)
C6 C7 C12 C13 -66.5(2)
C8 C7 C12 C13 111.08(18)
C10 C11 C12 C7 -43.5(2)
C10 C11 C12 C13 -169.51(18)
C7 C12 C13 C14 75.2(2)
C11 C12 C13 C14 -158.56(17)
C7 C12 C13 C28 -52.4(2)
C11 C12 C13 C28 73.8(2)
O1 C1 C14 C13 173.06(17)
C2 C1 C14 C13 -2.5(3)
C28 C13 C14 C1 100.9(2)
C12 C13 C14 C1 -27.0(3)
O1 Si1 C15 C16 -60.62(19)
C21 Si1 C15 C16 -179.74(17)
C18 Si1 C15 C16 58.9(2)
O1 Si1 C15 C17 65.83(18)
C21 Si1 C15 C17 -53.3(2)
C18 Si1 C15 C17 -174.63(17)
O1 Si1 C18 C19 25.83(18)
C15 Si1 C18 C19 -90.41(18)
C21 Si1 C18 C19 145.79(16)
O1 Si1 C18 C20 152.28(16)
C15 Si1 C18 C20 36.04(19)
C21 Si1 C18 C20 -87.77(18)
O1 Si1 C21 C23 -37.22(18)
C15 Si1 C21 C23 79.36(18)
C18 Si1 C21 C23 -157.86(16)
O1 Si1 C21 C22 -164.38(15)
C15 Si1 C21 C22 -47.80(19)
C18 Si1 C21 C22 74.97(18)
C25 O3 C24 O2 -0.8(3)
C25 O3 C24 C3 175.52(17)
C4 C3 C24 O2 112.9(2)
C26 C3 C24 O2 -6.0(3)
C2 C3 C24 O2 -132.0(2)
C4 C3 C24 O3 -63.36(19)
C26 C3 C24 O3 177.82(15)
C2 C3 C24 O3 51.8(2)
C27 O5 C26 O4 0.2(3)
C27 O5 C26 C3 176.84(16)
C4 C3 C26 O4 131.4(2)
C24 C3 C26 O4 -110.8(2)
C2 C3 C26 O4 17.7(3)
C4 C3 C26 O5 -45.2(2)
C24 C3 C26 O5 72.59(19)
C2 C3 C26 O5 -158.89(15)
C14 C13 C28 C33 145.7(2)
C12 C13 C28 C33 -86.6(2)
C14 C13 C28 C29 -34.6(2)
C12 C13 C28 C29 93.1(2)
C33 C28 C29 C30 1.5(3)
C13 C28 C29 C30 -178.2(2)
C28 C29 C30 C31 1.3(4)
C29 C30 C31 C32 -3.5(4)
C30 C31 C32 C33 2.7(4)
C29 C28 C33 C32 -2.2(3)
C13 C28 C33 C32 177.5(2)
C31 C32 C33 C28 0.1(4)
